data_7051225
loop_
_publ_author_name
'Braga, Dario'
'Cojazzi, Gianna'
'Maini, Lucia'
'Grepioni, Fabrizia'

_publ_section_title
;
 Reversible solid-state interconversion of rhodizonic acid H2C6O6 into
 H6C6O8 and the solid-state structure of the rhodizonate dianion
 C6O62-- (aromatic or non-aromatic?)
;
_journal_issue 10
_journal_name_full 'New Journal of Chemistry'
_journal_page_first 1221
_journal_paper_doi 10.1039/b107317f
_journal_volume 25
_journal_year 2001
_chemical_formula_sum 'C6 H6 O8'
_chemical_formula_weight 206.11
_chemical_name_common 'Rhodizonic acid dihydrate'
_chemical_name_systematic
; 
? 
;
_space_group_IT_number 15
_symmetry_cell_setting monoclinic
_symmetry_space_group_name_Hall '-C 2yc'
_symmetry_space_group_name_H-M 'C 1 2/c 1'
_atom_sites_solution_hydrogens geom
_atom_sites_solution_primary direct
_atom_sites_solution_secondary difmap
_audit_creation_method SHELXL-97
_cell_angle_alpha 90.00
_cell_angle_beta 91.796(6)
_cell_angle_gamma 90.00
_cell_formula_units_Z 8
_cell_length_a 11.2163(13)
_cell_length_b 9.6120(12)
_cell_length_c 12.786(2)
_cell_measurement_temperature 223(2)
_cell_volume 1377.8(3)
_computing_structure_refinement 'SHELXL-97 (Sheldrick, 1997)'
_computing_structure_solution 'SHELXS-97 (Sheldrick, 1990)'
_diffrn_ambient_temperature 223(2)
_diffrn_measured_fraction_theta_full 0.923
_diffrn_measured_fraction_theta_max 0.923
_diffrn_radiation_monochromator graphite
_diffrn_radiation_source 'fine-focus sealed tube'
_diffrn_radiation_type MoK\a
_diffrn_radiation_wavelength 0.71073
_diffrn_reflns_av_R_equivalents 0.1276
_diffrn_reflns_av_sigmaI/netI 0.1551
_diffrn_reflns_limit_h_max 17
_diffrn_reflns_limit_h_min -12
_diffrn_reflns_limit_k_max 14
_diffrn_reflns_limit_k_min -14
_diffrn_reflns_limit_l_max 19
_diffrn_reflns_limit_l_min -19
_diffrn_reflns_number 9624
_diffrn_reflns_theta_full 33.95
_diffrn_reflns_theta_max 33.95
_diffrn_reflns_theta_min 2.79
_exptl_absorpt_coefficient_mu 0.193
_exptl_absorpt_correction_type 'Bruker absorption correction'
_exptl_crystal_density_diffrn 1.987
_exptl_crystal_density_method 'not measured'
_exptl_crystal_F_000 848
_refine_diff_density_max 0.526
_refine_diff_density_min -0.401
_refine_diff_density_rms 0.091
_refine_ls_extinction_coef 0.0029(7)
_refine_ls_extinction_expression Fc^*^=kFc[1+0.001xFc^2^\l^3^/sin(2\q)]^-1/4^
_refine_ls_extinction_method SHELXL
_refine_ls_goodness_of_fit_ref 0.730
_refine_ls_hydrogen_treatment mixed
_refine_ls_matrix_type full
_refine_ls_number_parameters 152
_refine_ls_number_reflns 2589
_refine_ls_number_restraints 0
_refine_ls_restrained_S_all 0.730
_refine_ls_R_factor_all 0.1436
_refine_ls_R_factor_gt 0.0592
_refine_ls_shift/su_max 0.001
_refine_ls_shift/su_mean 0.000
_refine_ls_structure_factor_coef Fsqd
_refine_ls_weighting_details 'calc w=1/[\s^2^(Fo^2^)+(0.0731P)^2^+0.0000P] where P=(Fo^2^+2Fc^2^)/3'
_refine_ls_weighting_scheme calc
_refine_ls_wR_factor_gt 0.1194
_refine_ls_wR_factor_ref 0.1462
_reflns_number_gt 1219
_reflns_number_total 2589
_reflns_threshold_expression >2sigma(I)
_cod_data_source_file b107317f.txt
_cod_data_source_block 1
_cod_depositor_comments
;
The following automatic conversions were performed:
'_symmetry_cell_setting' value 'Monoclinic' changed to 'monoclinic'
according to '/home/saulius/struct/CIF-dictionaries/cif_core.dic'
dictionary named 'cif_core.dic' version 2.4.1 from 2010-06-29.

Automatic conversion script
Id: cif_fix_enum 1527 2010-12-29 10:47:43Z saulius 
;
_cod_original_sg_symbol_H-M C2/c
_cod_database_code 7051225

loop_
_symmetry_equiv_pos_as_xyz
'x, y, z'
'-x, y, -z+1/2'
'x+1/2, y+1/2, z'
'-x+1/2, y+1/2, -z+1/2'
'-x, -y, -z'
'x, -y, z-1/2'
'-x+1/2, -y+1/2, -z'
'x+1/2, -y+1/2, z-1/2'

loop_
_atom_site_label
_atom_site_type_symbol
_atom_site_fract_x
_atom_site_fract_y
_atom_site_fract_z
_atom_site_U_iso_or_equiv
_atom_site_adp_type
_atom_site_occupancy
_atom_site_symmetry_multiplicity
_atom_site_calc_flag
_atom_site_refinement_flags
_atom_site_disorder_assembly
_atom_site_disorder_group
O1 O 0.54949(15) 0.46317(18) 0.12446(15) 0.0179(4) Uani 1 1 d . . .
H1 H 0.578(3) 0.549(3) 0.125(2) 0.017(7) Uiso 1 1 d . . .
O2 O 0.41445(16) 0.69842(17) 0.12742(16) 0.0227(4) Uani 1 1 d . . .
O3A O 0.21427(17) 0.56870(18) -0.01194(13) 0.0174(4) Uani 1 1 d . . .
H31 H 0.140(3) 0.547(4) -0.026(3) 0.044(11) Uiso 1 1 d . . .
O3B O 0.17288(16) 0.70215(16) 0.13558(14) 0.0156(4) Uani 1 1 d . . .
H32 H 0.216(4) 0.771(4) 0.125(3) 0.067(14) Uiso 1 1 d . . .
O4A O 0.18712(17) 0.46878(18) 0.26242(14) 0.0180(4) Uani 1 1 d . . .
H41 H 0.156(3) 0.541(4) 0.279(3) 0.047(11) Uiso 1 1 d . . .
O4B O 0.05609(15) 0.44396(17) 0.11753(15) 0.0172(4) Uani 1 1 d . . .
H42 H 0.038(3) 0.361(4) 0.132(3) 0.049(11) Uiso 1 1 d . . .
O5 O 0.19167(15) 0.21210(16) 0.11862(14) 0.0180(4) Uani 1 1 d . . .
O6 O 0.43038(16) 0.20778(17) 0.12869(15) 0.0183(4) Uani 1 1 d . . .
H6 H 0.506(5) 0.225(5) 0.138(4) 0.11(2) Uiso 1 1 d . . .
C1 C 0.4297(2) 0.4567(2) 0.12278(18) 0.0123(5) Uani 1 1 d . . .
C2 C 0.3627(2) 0.5878(2) 0.11872(18) 0.0130(5) Uani 1 1 d . . .
C3 C 0.2282(2) 0.5815(2) 0.09724(18) 0.0113(4) Uani 1 1 d . . .
C4 C 0.1741(2) 0.4556(2) 0.15323(18) 0.0119(4) Uani 1 1 d . . .
C5 C 0.2442(2) 0.3225(2) 0.12925(18) 0.0113(4) Uani 1 1 d . . .
C6 C 0.3738(2) 0.3312(2) 0.12649(18) 0.0128(5) Uani 1 1 d . . .

loop_
_atom_site_aniso_label
_atom_site_aniso_U_11
_atom_site_aniso_U_22
_atom_site_aniso_U_33
_atom_site_aniso_U_23
_atom_site_aniso_U_13
_atom_site_aniso_U_12
O1 0.0085(9) 0.0149(8) 0.0304(10) 0.0015(7) 0.0013(7) -0.0012(7)
O2 0.0150(10) 0.0132(8) 0.0401(12) 0.0005(8) 0.0017(8) -0.0024(7)
O3A 0.0184(10) 0.0218(9) 0.0120(8) 0.0017(7) -0.0025(7) -0.0005(7)
O3B 0.0147(9) 0.0089(7) 0.0233(9) -0.0006(6) 0.0037(7) 0.0021(7)
O4A 0.0260(11) 0.0151(8) 0.0130(8) -0.0007(6) 0.0038(7) 0.0015(7)
O4B 0.0096(9) 0.0128(8) 0.0292(10) 0.0031(7) 0.0005(7) -0.0006(6)
O5 0.0140(9) 0.0133(7) 0.0266(10) -0.0017(7) 0.0000(7) -0.0017(7)
O6 0.0137(10) 0.0119(7) 0.0296(10) 0.0022(7) 0.0024(8) 0.0037(7)
C1 0.0099(11) 0.0141(9) 0.0130(11) -0.0004(8) 0.0003(8) 0.0007(9)
C2 0.0139(12) 0.0113(9) 0.0139(11) 0.0004(8) 0.0029(9) -0.0004(8)
C3 0.0138(12) 0.0101(9) 0.0099(10) -0.0005(7) 0.0004(8) 0.0017(8)
C4 0.0116(11) 0.0099(8) 0.0142(11) 0.0004(8) 0.0013(9) -0.0002(8)
C5 0.0125(12) 0.0119(9) 0.0094(10) 0.0019(8) -0.0011(8) 0.0014(8)
C6 0.0119(12) 0.0120(10) 0.0146(11) -0.0004(8) 0.0007(9) 0.0010(8)

loop_
_atom_type_symbol
_atom_type_description
_atom_type_scat_dispersion_real
_atom_type_scat_dispersion_imag
_atom_type_scat_source
C C 0.0033 0.0016 'International Tables Vol C Tables 4.2.6.8 and 6.1.1.4'
H H 0.0000 0.0000 'International Tables Vol C Tables 4.2.6.8 and 6.1.1.4'
O O 0.0106 0.0060 'International Tables Vol C Tables 4.2.6.8 and 6.1.1.4'

loop_
_geom_angle_atom_site_label_1
_geom_angle_atom_site_label_2
_geom_angle_atom_site_label_3
_geom_angle
_geom_angle_site_symmetry_1
_geom_angle_site_symmetry_3
_geom_angle_publ_flag
C1 O1 H1 113.7(19) . . ?
C3 O3A H31 108(2) . . ?
C3 O3B H32 109(3) . . ?
C4 O4A H41 108(3) . . ?
C4 O4B H42 104(2) . . ?
C6 O6 H6 107(3) . . ?
O1 C1 C6 120.1(2) . . ?
O1 C1 C2 118.13(19) . . ?
C6 C1 C2 121.8(2) . . ?
O2 C2 C1 120.4(2) . . ?
O2 C2 C3 121.2(2) . . ?
C1 C2 C3 118.34(19) . . ?
O3B C3 O3A 112.42(18) . . ?
O3B C3 C2 110.37(18) . . ?
O3A C3 C2 105.09(18) . . ?
O3B C3 C4 107.49(18) . . ?
O3A C3 C4 111.07(18) . . ?
C2 C3 C4 110.43(18) . . ?
O4B C4 O4A 113.70(18) . . ?
O4B C4 C5 110.79(18) . . ?
O4A C4 C5 103.59(18) . . ?
O4B C4 C3 107.18(18) . . ?
O4A C4 C3 111.14(18) . . ?
C5 C4 C3 110.47(18) . . ?
O5 C5 C6 121.8(2) . . ?
O5 C5 C4 119.8(2) . . ?
C6 C5 C4 118.26(19) . . ?
O6 C6 C1 124.4(2) . . ?
O6 C6 C5 114.76(19) . . ?
C1 C6 C5 120.9(2) . . ?

loop_
_geom_bond_atom_site_label_1
_geom_bond_atom_site_label_2
_geom_bond_distance
_geom_bond_site_symmetry_2
_geom_bond_publ_flag
O1 C1 1.344(3) . ?
O1 H1 0.88(3) . ?
O2 C2 1.214(3) . ?
O3A C3 1.405(3) . ?
O3A H31 0.87(4) . ?
O3B C3 1.410(3) . ?
O3B H32 0.84(4) . ?
O4A C4 1.405(3) . ?
O4A H41 0.81(3) . ?
O4B C4 1.391(3) . ?
O4B H42 0.85(4) . ?
O5 C5 1.219(3) . ?
O6 C6 1.346(3) . ?
O6 H6 0.87(5) . ?
C1 C6 1.361(3) . ?
C1 C2 1.467(3) . ?
C2 C3 1.527(3) . ?
C3 C4 1.541(3) . ?
C4 C5 1.538(3) . ?
C5 C6 1.457(3) . ?

loop_
_cod_related_entry_id
_cod_related_entry_database
_cod_related_entry_code
1 ChemSpider 21142332
